data_7229256
loop_
_publ_author_name
'Wang, Lu'
'Yang, Guo-Ping'
'Yan, Yang-Tian'
'Jin, Jing'
'Ning, Yan'
'Wang, Yao-Yu'

_publ_section_title
;
 Solvent-induced diversity of luminescent metal--organic frameworks based
 on different secondary building units
;
_journal_issue 73
_journal_name_full 'RSC Adv.'
_journal_page_first 46125
_journal_paper_doi 10.1039/C7RA08188J
_journal_volume 7
_journal_year 2017
_chemical_formula_moiety '0.25(C84 H44 Cd8 O56 S8), 3(C2 H8 N)'
_chemical_formula_sum 'C27 H35 Cd2 N3 O14 S2'
_chemical_formula_weight 914.52
_chemical_name_systematic
;
 ? 
;
_space_group_crystal_system monoclinic
_space_group_IT_number 15
_space_group_name_Hall '-C 2yc'
_space_group_name_H-M_alt 'C 1 2/c 1'
_symmetry_space_group_name_Hall '-C 2yc'
_symmetry_space_group_name_H-M 'C 1 2/c 1'
_atom_sites_solution_hydrogens mixed
_audit_creation_date 2016-11-12
_audit_creation_method
;
Olex2 1.2-beta
(compiled 2016.11.07 svn.r3352 for OlexSys, GUI svn.r5261)
;
_audit_update_record
;
2017-07-13 deposited with the CCDC.
2017-09-06 downloaded from the CCDC.
;
_cell_angle_alpha 90
_cell_angle_beta 129.716(4)
_cell_angle_gamma 90
_cell_formula_units_Z 4
_cell_length_a 17.442(7)
_cell_length_b 21.243(9)
_cell_length_c 11.468(4)
_cell_measurement_reflns_used 2427
_cell_measurement_temperature 296(2)
_cell_measurement_theta_max 27.52
_cell_measurement_theta_min 3.00
_cell_volume 3269(2)
_computing_cell_refinement 'SAINT V8.18C (?, 2016)'
_computing_data_reduction 'SAINT V8.18C (?, 2016)'
_computing_molecular_graphics 'Olex2 (Dolomanov et al., 2009)'
_computing_publication_material 'Olex2 (Dolomanov et al., 2009)'
_computing_structure_refinement 'ShelXL (Sheldrick, 2015)'
_computing_structure_solution 'SHELXS-97 (Sheldrick, 2008)'
_diffrn_ambient_temperature 296.15
_diffrn_measured_fraction_theta_full 0.971
_diffrn_measured_fraction_theta_max 0.971
_diffrn_measurement_device_type 'Bruker APEX-II CCD'
_diffrn_measurement_method '\f and \w scans'
_diffrn_radiation_type MoK\a
_diffrn_radiation_wavelength 0.71073
_diffrn_reflns_av_R_equivalents 0.0715
_diffrn_reflns_av_unetI/netI 0.1135
_diffrn_reflns_Laue_measured_fraction_full 0.971
_diffrn_reflns_Laue_measured_fraction_max 0.971
_diffrn_reflns_limit_h_max 20
_diffrn_reflns_limit_h_min -12
_diffrn_reflns_limit_k_max 25
_diffrn_reflns_limit_k_min -23
_diffrn_reflns_limit_l_max 13
_diffrn_reflns_limit_l_min -13
_diffrn_reflns_number 7522
_diffrn_reflns_point_group_measured_fraction_full 0.971
_diffrn_reflns_point_group_measured_fraction_max 0.971
_diffrn_reflns_theta_full 25.242
_diffrn_reflns_theta_max 25.349
_diffrn_reflns_theta_min 1.795
_exptl_absorpt_coefficient_mu 1.502
_exptl_absorpt_correction_T_max 0.7457
_exptl_absorpt_correction_T_min 0.6842
_exptl_absorpt_correction_type multi-scan
_exptl_absorpt_process_details
;
SADABS-2008/1 (Bruker,2008) was used for absorption correction.
wR2(int) was 0.0625 before and 0.0440 after correction.
The Ratio of minimum to maximum transmission is 0.9175.
The \l/2 correction factor is 0.0015.
;
_exptl_crystal_colour colourless
_exptl_crystal_colour_primary colourless
_exptl_crystal_density_diffrn 1.858
_exptl_crystal_density_method 'not measured'
_exptl_crystal_description block
_exptl_crystal_F_000 1832
_refine_diff_density_max 3.810
_refine_diff_density_min -4.554
_refine_diff_density_rms 0.577
_refine_ls_extinction_method none
_refine_ls_goodness_of_fit_ref 1.244
_refine_ls_hydrogen_treatment constr
_refine_ls_matrix_type full
_refine_ls_number_parameters 236
_refine_ls_number_reflns 2913
_refine_ls_number_restraints 212
_refine_ls_restrained_S_all 1.227
_refine_ls_R_factor_all 0.1774
_refine_ls_R_factor_gt 0.0796
_refine_ls_shift/su_max 0.000
_refine_ls_shift/su_mean 0.000
_refine_ls_structure_factor_coef Fsqd
_refine_ls_weighting_details 'w=1/[\s^2^(Fo^2^)+(0.2000P)^2^] where P=(Fo^2^+2Fc^2^)/3'
_refine_ls_weighting_scheme calc
_refine_ls_wR_factor_gt 0.2059
_refine_ls_wR_factor_ref 0.3130
_reflns_Friedel_coverage 0.000
_reflns_number_gt 2053
_reflns_number_total 2913
_reflns_threshold_expression 'I > 2\s(I)'
_cod_data_source_file c7ra08188j2.cif
_cod_data_source_block 2
_cod_database_code 7229256
_shelx_space_group_comment
;
The symmetry employed for this shelxl refinement is uniquely defined
by the following loop, which should always be used as a source of
symmetry information in preference to the above space-group names.
They are only intended as comments.
;
_olex2_refinement_description
;
1. Fixed Uiso
 At 1.2 times of:
  All C(H) groups, All N(H,H) groups
 At 1.5 times of:
  All C(H,H,H) groups
2. Restrained distances
 H3-H5A
 2.2 with sigma of 0.02
 H5B-H3
 2.2 with sigma of 0.02
 C8-N5
 1.4 with sigma of 0.02
 N5-C8A
 1.4 with sigma of 0.02
 C8A-C8
 2.4 with sigma of 0.02
3. Uiso/Uaniso restraints and constraints
Uanis(C3) \\sim Ueq, Uanis(C4) \\sim Ueq, Uanis(C6) \\sim Ueq: with sigma of
0.01 and sigma for terminal atoms of 0.02
Uanis(C8) \\sim Ueq, Uanis(N5) \\sim Ueq, Uanis(C8A) \\sim Ueq: with sigma of
0.001 and sigma for terminal atoms of 0.002
4. Rigid body (RIGU) restrains
 All non-hydrogen atoms
 with sigma for 1-2 distances of 0.004 and sigma for 1-3 distances of 0.004
5. Others
 Fixed Sof: C8(0.5) H8A(0.5) H8B(0.5) H8C(0.5) N5(0.5) H5A(0.5) H5B(0.5)
 C8A(0.5) H8AA(0.5) H8AB(0.5) H8AC(0.5)
6.a Riding coordinates:
 C8(H8A,H8B,H8C), C8A(H8AA,H8AB,H8AC)
6.b Secondary CH2 refined with riding coordinates:
 N1(H1A,H1B), N5(H5A,H5B)
6.c Aromatic/amide H refined with riding coordinates:
 C4(H4), C3(H3), C7(H7), C6(H6), C12(H12), C9(H9)
6.d Idealised Me refined as rotating group:
 C13(H13A,H13B,H13C), C14(H14A,H14B,H14C)
;
_shelx_shelxl_version_number 2014/7
_olex2_submission_special_instructions 'No special instructions were received'

loop_
_space_group_symop_operation_xyz
'x, y, z'
'-x, y, -z+1/2'
'x+1/2, y+1/2, z'
'-x+1/2, y+1/2, -z+1/2'
'-x, -y, -z'
'x, -y, z-1/2'
'-x+1/2, -y+1/2, -z'
'x+1/2, -y+1/2, z-1/2'

loop_
_atom_site_label
_atom_site_type_symbol
_atom_site_fract_x
_atom_site_fract_y
_atom_site_fract_z
_atom_site_U_iso_or_equiv
_atom_site_adp_type
_atom_site_occupancy
_atom_site_site_symmetry_order
_atom_site_calc_flag
_atom_site_refinement_flags_posn
_atom_site_refinement_flags_adp
_atom_site_refinement_flags_occupancy
_atom_site_disorder_assembly
_atom_site_disorder_group
Cd2 Cd 0.5000 0.34558(4) 0.7500 0.0211(5) Uani 1 2 d S TU P . .
Cd1 Cd 0.7500 0.2500 1.0000 0.0224(5) Uani 1 2 d S TU P . .
S1 S 0.3778(2) 0.30317(13) 0.3790(4) 0.0347(8) Uani 1 1 d . U . . .
O1 O 0.7259(10) 0.3428(4) 0.8976(17) 0.063(3) Uani 1 1 d . U . . .
O5 O 0.4224(7) 0.2401(5) 0.4092(16) 0.062(3) Uani 1 1 d . U . . .
O2 O 0.6118(7) 0.4195(4) 0.7981(13) 0.043(2) Uani 1 1 d . U . . .
O6 O 0.3591(9) 0.3338(6) 0.2541(15) 0.063(3) Uani 1 1 d . U . . .
O7 O 1.0777(5) 0.7428(3) 0.7944(10) 0.0226(18) Uani 1 1 d . U . . .
O3 O 0.4460(7) 0.3439(4) 0.5110(12) 0.042(2) Uani 1 1 d . U . . .
O4 O 0.2828(6) 0.2957(4) 0.3552(10) 0.0320(19) Uani 1 1 d . U . . .
C5 C 0.8703(8) 0.5085(4) 0.7783(15) 0.027(3) Uani 1 1 d . U . . .
C4 C 0.7815(8) 0.5326(5) 0.7393(17) 0.034(3) Uani 1 1 d . U . . .
H4 H 0.7616 0.5732 0.7008 0.041 Uiso 1 1 calc R . . . .
C3 C 0.7231(9) 0.4972(5) 0.7570(19) 0.045(3) Uani 1 1 d . U . . .
H3 H 0.6642 0.5143 0.7283 0.053 Uiso 1 1 calc DR . . . .
C2 C 0.7500(9) 0.4369(5) 0.8161(16) 0.032(3) Uani 1 1 d . U . . .
C7 C 0.8391(9) 0.4119(5) 0.8606(17) 0.035(3) Uani 1 1 d . U . . .
H7 H 0.8599 0.3719 0.9030 0.042 Uiso 1 1 calc R . . . .
C6 C 0.8975(8) 0.4490(5) 0.8394(17) 0.034(3) Uani 1 1 d . U . . .
H6 H 0.9567 0.4322 0.8683 0.041 Uiso 1 1 calc R . . . .
C0AA C 0.9362(8) 0.5452(4) 0.7624(16) 0.030(3) Uani 1 1 d . U . . .
C1 C 0.6899(10) 0.3970(5) 0.8356(17) 0.035(3) Uani 1 1 d . U . . .
C11 C 1.0000 0.7117(6) 0.7500 0.022(3) Uani 1 2 d S TU P . .
C10 C 1.0000 0.6426(7) 0.7500 0.028(4) Uani 1 2 d S TU P . .
C12 C 1.0000 0.5129(6) 0.7500 0.027(4) Uani 1 2 d S TU P . .
H12 H 1.0000 0.4691 0.7500 0.033 Uiso 1 2 calc RS T P . .
C9 C 0.9331(7) 0.6105(4) 0.7564(14) 0.022(2) Uani 1 1 d . U . . .
H9 H 0.8871 0.6325 0.7566 0.027 Uiso 1 1 calc R . . . .
N1 N 0.6204(9) 0.2254(6) 0.5561(16) 0.050(3) Uani 1 1 d . U . . .
H1A H 0.6599 0.2154 0.6540 0.061 Uiso 1 1 calc R . . . .
H1B H 0.5585 0.2291 0.5231 0.061 Uiso 1 1 calc R . . . .
C13 C 0.6528(14) 0.2866(9) 0.538(2) 0.070(5) Uani 1 1 d . U . . .
H13A H 0.6362 0.2880 0.4401 0.105 Uiso 1 1 calc GR . . . .
H13B H 0.7236 0.2910 0.6156 0.105 Uiso 1 1 calc GR . . . .
H13C H 0.6197 0.3204 0.5455 0.105 Uiso 1 1 calc GR . . . .
C14 C 0.6236(14) 0.1760(10) 0.473(3) 0.080(6) Uani 1 1 d . U . . .
H14A H 0.5894 0.1894 0.3709 0.120 Uiso 1 1 calc GR . . . .
H14B H 0.5917 0.1390 0.4729 0.120 Uiso 1 1 calc GR . . . .
H14C H 0.6917 0.1665 0.5209 0.120 Uiso 1 1 calc GR . . . .
C8 C 0.442(3) 0.565(2) 0.624(4) 0.073(7) Uani 0.5 1 d D U . A -1
H8A H 0.4471 0.5699 0.5455 0.110 Uiso 0.5 1 d R . . A -1
H8B H 0.4180 0.6030 0.6347 0.110 Uiso 0.5 1 d R . . A -1
H8C H 0.3966 0.5310 0.5965 0.110 Uiso 0.5 1 d R . . A -1
N5 N 0.5343(19) 0.5480(13) 0.757(3) 0.083(6) Uani 0.5 1 d D U . A -1
H5A H 0.5787 0.5731 0.7664 0.100 Uiso 0.5 1 calc DR . . A -1
H5B H 0.5468 0.5092 0.7438 0.100 Uiso 0.5 1 calc DR . . A -1
C8A C 0.556(3) 0.5483(19) 0.897(4) 0.067(7) Uani 0.5 1 d D U . A -1
H8AA H 0.5928 0.5855 0.9517 0.101 Uiso 0.5 1 d R . . A -1
H8AB H 0.5943 0.5117 0.9542 0.101 Uiso 0.5 1 d R . . A -1
H8AC H 0.4945 0.5479 0.8812 0.101 Uiso 0.5 1 d R . . A -1

loop_
_atom_site_aniso_label
_atom_site_aniso_U_11
_atom_site_aniso_U_22
_atom_site_aniso_U_33
_atom_site_aniso_U_23
_atom_site_aniso_U_13
_atom_site_aniso_U_12
Cd2 0.0205(7) 0.0131(6) 0.0395(10) 0.000 0.0237(7) 0.000
Cd1 0.0164(7) 0.0207(7) 0.0351(11) 0.0031(4) 0.0189(8) 0.0002(3)
S1 0.0246(15) 0.0467(16) 0.041(2) -0.0063(13) 0.0244(17) -0.0037(11)
O1 0.072(7) 0.033(4) 0.104(10) 0.025(5) 0.066(7) 0.001(4)
O5 0.027(5) 0.062(5) 0.088(9) -0.011(5) 0.031(6) 0.001(4)
O2 0.040(4) 0.038(4) 0.061(7) -0.011(4) 0.037(5) -0.018(3)
O6 0.041(5) 0.109(8) 0.054(6) 0.002(5) 0.037(5) -0.012(5)
O7 0.015(3) 0.016(3) 0.038(6) 0.003(3) 0.017(4) 0.000(2)
O3 0.044(5) 0.050(4) 0.035(5) -0.003(3) 0.027(4) -0.018(3)
O4 0.017(3) 0.053(5) 0.024(5) -0.002(4) 0.012(4) -0.003(3)
C5 0.019(4) 0.018(4) 0.055(8) 0.007(4) 0.028(5) 0.003(3)
C4 0.023(4) 0.023(4) 0.066(7) 0.012(4) 0.033(5) 0.006(3)
C3 0.027(4) 0.034(4) 0.081(8) 0.017(5) 0.038(5) 0.006(3)
C2 0.029(5) 0.023(4) 0.047(8) 0.008(4) 0.026(6) 0.000(3)
C7 0.031(5) 0.027(4) 0.054(9) 0.014(5) 0.031(6) 0.002(4)
C6 0.020(4) 0.029(4) 0.062(7) 0.016(4) 0.030(5) 0.006(3)
C0AA 0.032(6) 0.019(4) 0.053(9) 0.000(4) 0.033(7) -0.005(3)
C1 0.046(5) 0.022(4) 0.047(8) -0.005(4) 0.035(6) -0.012(3)
C11 0.019(6) 0.024(5) 0.033(10) 0.000 0.021(7) 0.000
C10 0.028(8) 0.018(5) 0.059(13) 0.000 0.037(10) 0.000
C12 0.038(8) 0.015(5) 0.043(12) 0.000 0.032(9) 0.000
C9 0.018(5) 0.022(4) 0.033(8) 0.000(3) 0.019(6) 0.001(3)
N1 0.029(6) 0.082(7) 0.044(9) 0.015(6) 0.025(7) 0.009(5)
C13 0.067(12) 0.082(8) 0.070(15) 0.021(8) 0.048(12) 0.012(7)
C14 0.038(9) 0.110(10) 0.064(13) -0.010(9) 0.020(9) 0.013(8)
C8 0.073(7) 0.074(8) 0.074(7) 0.001(2) 0.047(5) -0.001(2)
N5 0.083(7) 0.083(7) 0.083(6) 0.0000(10) 0.053(4) 0.0000(10)
C8A 0.066(7) 0.067(8) 0.068(7) 0.000(2) 0.043(5) 0.000(2)

loop_
_atom_type_symbol
_atom_type_description
_atom_type_scat_dispersion_real
_atom_type_scat_dispersion_imag
_atom_type_scat_source
C C 0.0030 0.0020 'International Tables Vol C Tables 4.2.6.8 and 6.1.1.4'
H H 0.0000 0.0000 'International Tables Vol C Tables 4.2.6.8 and 6.1.1.4'
Cd Cd -0.8080 1.2020 'International Tables Vol C Tables 4.2.6.8 and 6.1.1.4'
N N 0.0060 0.0030 'International Tables Vol C Tables 4.2.6.8 and 6.1.1.4'
O O 0.0110 0.0060 'International Tables Vol C Tables 4.2.6.8 and 6.1.1.4'
S S 0.1250 0.1230 'International Tables Vol C Tables 4.2.6.8 and 6.1.1.4'

loop_
_geom_angle_atom_site_label_1
_geom_angle_atom_site_label_2
_geom_angle_atom_site_label_3
_geom_angle
_geom_angle_site_symmetry_1
_geom_angle_site_symmetry_3
O2 Cd2 O2 92.9(4) . 2_656
O2 Cd2 O7 106.9(3) . 3_445
O2 Cd2 O7 160.0(3) 2_656 3_445
O2 Cd2 O7 160.0(3) . 4_646
O2 Cd2 O7 106.9(3) 2_656 4_646
O2 Cd2 C11 133.5(2) . 3_445
O2 Cd2 C11 133.5(2) 2_656 3_445
O7 Cd2 O7 53.5(3) 4_646 3_445
O7 Cd2 C11 26.77(15) 3_445 3_445
O7 Cd2 C11 26.77(15) 4_646 3_445
O3 Cd2 O2 86.2(3) . .
O3 Cd2 O2 86.2(3) 2_656 2_656
O3 Cd2 O2 95.1(4) . 2_656
O3 Cd2 O2 95.1(4) 2_656 .
O3 Cd2 O7 89.3(3) . 4_646
O3 Cd2 O7 89.1(3) 2_656 4_646
O3 Cd2 O7 89.3(3) 2_656 3_445
O3 Cd2 O7 89.1(3) . 3_445
O3 Cd2 O3 178.2(4) . 2_656
O3 Cd2 C11 89.1(2) . 3_445
O3 Cd2 C11 89.1(2) 2_656 3_445
O1 Cd1 O1 180.0 7_657 .
O1 Cd1 O7 80.6(4) 7_657 5_767
O1 Cd1 O7 99.4(4) . 5_767
O1 Cd1 O7 99.4(4) 7_657 3_445
O1 Cd1 O7 80.6(4) . 3_445
O1 Cd1 O4 87.5(4) 7_657 8_556
O1 Cd1 O4 92.5(4) 7_657 2_656
O1 Cd1 O4 87.5(4) . 2_656
O1 Cd1 O4 92.5(4) . 8_556
O7 Cd1 O7 180.0 3_445 5_767
O4 Cd1 O7 89.8(3) 2_656 5_767
O4 Cd1 O7 89.8(3) 8_556 3_445
O4 Cd1 O7 90.2(3) 8_556 5_767
O4 Cd1 O7 90.2(3) 2_656 3_445
O4 Cd1 O4 180.0 8_556 2_656
O5 S1 O4 107.5(5) . .
O6 S1 O5 113.8(8) . .
O6 S1 O3 106.6(7) . .
O6 S1 O4 110.6(6) . .
O3 S1 O5 109.6(6) . .
O3 S1 O4 108.8(5) . .
C1 O1 Cd1 163.6(9) . .
C1 O2 Cd2 113.6(7) . .
Cd1 O7 Cd2 109.4(3) 3 3
C11 O7 Cd2 94.1(6) . 3
C11 O7 Cd1 141.1(6) . 3
S1 O3 Cd2 134.1(5) . .
S1 O4 Cd1 132.0(5) . 2_656
C4 C5 C0AA 123.3(9) . .
C6 C5 C4 116.7(8) . .
C6 C5 C0AA 120.0(8) . .
C5 C4 H4 119.3 . .
C3 C4 C5 121.4(9) . .
C3 C4 H4 119.3 . .
C4 C3 H3 119.1 . .
C4 C3 C2 121.7(10) . .
C2 C3 H3 119.1 . .
C3 C2 C7 118.8(9) . .
C3 C2 C1 123.8(10) . .
C7 C2 C1 117.4(9) . .
C2 C7 H7 120.8 . .
C2 C7 C6 118.5(9) . .
C6 C7 H7 120.8 . .
C5 C6 C7 122.9(9) . .
C5 C6 H6 118.5 . .
C7 C6 H6 118.5 . .
C12 C0AA C5 118.9(9) . .
C9 C0AA C5 121.3(8) . .
C9 C0AA C12 119.7(8) . .
O1 C1 C2 117.1(10) . .
O2 C1 O1 125.4(10) . .
O2 C1 C2 117.4(10) . .
O7 C11 Cd2 59.1(6) 2_756 3
O7 C11 Cd2 59.1(6) . 3
O7 C11 O7 118.2(12) 2_756 .
O7 C11 C10 120.9(6) 2_756 .
O7 C11 C10 120.9(6) . .
C10 C11 Cd2 180.0 . 3
C9 C10 C11 119.3(6) . .
C9 C10 C11 119.3(6) 2_756 .
C9 C10 C9 121.3(13) . 2_756
C0AA C12 C0AA 120.8(12) 2_756 .
C0AA C12 H12 119.6 2_756 .
C0AA C12 H12 119.6 . .
C0AA C9 C10 119.0(9) . .
C0AA C9 H9 120.5 . .
C10 C9 H9 120.5 . .
H1A N1 H1B 108.0 . .
C13 N1 H1A 109.3 . .
C13 N1 H1B 109.3 . .
C14 N1 H1A 109.3 . .
C14 N1 H1B 109.3 . .
C14 N1 C13 111.5(13) . .
N1 C13 H13A 109.5 . .
N1 C13 H13B 109.5 . .
N1 C13 H13C 109.5 . .
H13A C13 H13B 109.5 . .
H13A C13 H13C 109.5 . .
H13B C13 H13C 109.5 . .
N1 C14 H14A 109.5 . .
N1 C14 H14B 109.5 . .
N1 C14 H14C 109.5 . .
H14A C14 H14B 109.5 . .
H14A C14 H14C 109.5 . .
H14B C14 H14C 109.5 . .
H8A C8 H8B 109.5 . .
H8A C8 H8C 109.5 . .
H8B C8 H8C 109.5 . .
N5 C8 H8A 109.1 . .
N5 C8 H8B 111.6 . .
N5 C8 H8C 107.7 . .
C8 N5 H5A 106.7 . .
C8 N5 H5B 106.7 . .
C8 N5 C8A 123(2) . .
H5A N5 H5B 106.6 . .
C8A N5 H5A 106.7 . .
C8A N5 H5B 106.7 . .
N5 C8A H8AA 109.2 . .
N5 C8A H8AB 109.7 . .
N5 C8A H8AC 109.6 . .
H8AA C8A H8AB 109.5 . .
H8AA C8A H8AC 109.5 . .
H8AB C8A H8AC 109.5 . .

loop_
_geom_bond_atom_site_label_1
_geom_bond_atom_site_label_2
_geom_bond_distance
_geom_bond_site_symmetry_2
Cd2 O2 2.280(7) .
Cd2 O2 2.280(7) 2_656
Cd2 O7 2.446(6) 3_445
Cd2 O7 2.446(6) 4_646
Cd2 O3 2.259(10) 2_656
Cd2 O3 2.259(10) .
Cd2 C11 2.843(14) 3_445
Cd1 O1 2.194(8) .
Cd1 O1 2.194(8) 7_657
Cd1 O7 2.358(8) 3_445
Cd1 O7 2.358(8) 5_767
Cd1 O4 2.290(8) 8_556
Cd1 O4 2.290(8) 2_656
S1 O5 1.475(10) .
S1 O6 1.408(12) .
S1 O3 1.467(10) .
S1 O4 1.505(7) .
O1 C1 1.287(15) .
O2 C1 1.233(14) .
O7 Cd2 2.446(6) 3
O7 Cd1 2.358(8) 3
O7 C11 1.284(10) .
O4 Cd1 2.290(8) 2_656
C5 C4 1.406(12) .
C5 C6 1.373(14) .
C5 C0AA 1.494(12) .
C4 H4 0.9300 .
C4 C3 1.381(14) .
C3 H3 0.9300 .
C3 C2 1.382(15) .
C2 C7 1.394(15) .
C2 C1 1.473(14) .
C7 H7 0.9300 .
C7 C6 1.427(13) .
C6 H6 0.9300 .
C0AA C12 1.389(12) .
C0AA C9 1.389(13) .
C11 Cd2 2.843(14) 3
C11 O7 1.284(10) 2_756
C11 C10 1.468(19) .
C10 C9 1.393(11) .
C10 C9 1.393(11) 2_756
C12 C0AA 1.389(12) 2_756
C12 H12 0.9300 .
C9 H9 0.9300 .
N1 H1A 0.8900 .
N1 H1B 0.8900 .
N1 C13 1.49(2) .
N1 C14 1.44(2) .
C13 H13A 0.9600 .
C13 H13B 0.9600 .
C13 H13C 0.9600 .
C14 H14A 0.9600 .
C14 H14B 0.9600 .
C14 H14C 0.9600 .
C8 H8A 0.9600 .
C8 H8B 0.9599 .
C8 H8C 0.9600 .
C8 N5 1.382(19) .
N5 H5A 0.8900 .
N5 H5B 0.8900 .
N5 C8A 1.395(19) .
C8A H8AA 0.9598 .
C8A H8AB 0.9603 .
C8A H8AC 0.9599 .

loop_
_geom_torsion_atom_site_label_1
_geom_torsion_atom_site_label_2
_geom_torsion_atom_site_label_3
_geom_torsion_atom_site_label_4
_geom_torsion
_geom_torsion_site_symmetry_1
_geom_torsion_site_symmetry_4
Cd2 O2 C1 O1 -25.2(18) . .
Cd2 O2 C1 C2 158.6(10) . .
Cd2 O7 C11 O7 0.002(1) 3 2_756
Cd2 O7 C11 C10 180.000(0) 3 .
Cd1 O1 C1 O2 -3(5) . .
Cd1 O1 C1 C2 174(4) . .
Cd1 O7 C11 Cd2 128.3(10) 3 3
Cd1 O7 C11 O7 128.3(10) 3 2_756
Cd1 O7 C11 C10 -51.7(10) 3 .
O5 S1 O3 Cd2 -68.1(9) . .
O5 S1 O4 Cd1 53.9(9) . 2_656
O6 S1 O3 Cd2 168.3(8) . .
O6 S1 O4 Cd1 178.6(7) . 2_656
O7 C11 C10 C9 156.5(7) . .
O7 C11 C10 C9 156.5(7) 2_756 2_756
O7 C11 C10 C9 -23.5(7) . 2_756
O7 C11 C10 C9 -23.5(7) 2_756 .
O3 S1 O4 Cd1 -64.7(8) . 2_656
O4 S1 O3 Cd2 49.1(9) . .
C5 C4 C3 C2 1(2) . .
C5 C0AA C12 C0AA -178.9(14) . 2_756
C5 C0AA C9 C10 176.5(11) . .
C4 C5 C6 C7 1(2) . .
C4 C5 C0AA C12 -157.0(12) . .
C4 C5 C0AA C9 21(2) . .
C4 C3 C2 C7 1(2) . .
C4 C3 C2 C1 -179.3(14) . .
C3 C2 C7 C6 -2(2) . .
C3 C2 C1 O1 -177.4(16) . .
C3 C2 C1 O2 -1(2) . .
C2 C7 C6 C5 0(2) . .
C7 C2 C1 O1 3(2) . .
C7 C2 C1 O2 179.1(12) . .
C6 C5 C4 C3 -2(2) . .
C6 C5 C0AA C12 25.9(19) . .
C6 C5 C0AA C9 -155.7(13) . .
C0AA C5 C4 C3 -179.4(14) . .
C0AA C5 C6 C7 178.7(13) . .
C1 C2 C7 C6 178.5(13) . .
C11 C10 C9 C0AA -177.5(9) . .
C12 C0AA C9 C10 -5.1(18) . .
C9 C0AA C12 C0AA 2.6(9) . 2_756
C9 C10 C9 C0AA 2.5(9) 2_756 .
